data_4036977
loop_
_publ_author_name
'Chisholm, David R.'
'Valentine, Roy'
'Pohl, Ehmke'
'Whiting, Andrew'

_publ_section_title
;
 Conjugate Addition of 3-Buytn-2-one to Anilines in Ethanol: Alkene
 Geometric Insights through In Situ FTIR Monitoring.
;
_journal_issue 17
_journal_name_full 'The Journal of organic chemistry'
_journal_page_first 7557
_journal_page_last 7565
_journal_paper_doi 10.1021/acs.joc.6b01110
_journal_volume 81
_journal_year 2016
_chemical_formula_moiety 'C13 H15 N O3'
_chemical_formula_sum 'C13 H15 N O3'
_chemical_formula_weight 233.26
_chemical_melting_point 75.5(5)
_chemical_name_systematic 4-{[(1Z)-3-Oxobut-1-en-1-yl]amino}benzoate
_space_group_crystal_system monoclinic
_space_group_IT_number 14
_space_group_name_Hall '-P 2ybc'
_space_group_name_H-M_alt 'P 1 21/c 1'
_atom_sites_solution_hydrogens geom
_audit_creation_date 2015-12-27
_audit_creation_method
;
Olex2 1.2
(compiled 2015.09.30 svn.r3233 for OlexSys, GUI svn.r5103)
;
_cell_angle_alpha 90
_cell_angle_beta 113.3450(10)
_cell_angle_gamma 90
_cell_formula_units_Z 4
_cell_length_a 15.2021(11)
_cell_length_b 5.4894(4)
_cell_length_c 15.9041(12)
_cell_measurement_reflns_used 9927
_cell_measurement_temperature 120.0
_cell_measurement_theta_max 69.04
_cell_measurement_theta_min 3.17
_cell_volume 1218.55(16)
_computing_cell_refinement 'SAINT v8.34A (Bruker, 2013)'
_computing_data_reduction 'SAINT v8.34A (Bruker, 2013)'
_computing_molecular_graphics 'Olex2 (Dolomanov et al., 2009)'
_computing_publication_material 'Olex2 (Dolomanov et al., 2009)'
_computing_structure_refinement 'ShelXL (Sheldrick, 2015)'
_computing_structure_solution 'ShelXT (Sheldrick, 2015)'
_diffrn_ambient_temperature 120.0
_diffrn_detector 'Platinum CCD detector'
_diffrn_detector_area_resol_mean 7.9
_diffrn_detector_type 'CCD area detector'
_diffrn_measured_fraction_theta_full 0.995
_diffrn_measured_fraction_theta_max 0.987
_diffrn_measurement_device 'three-circle diffractometer'
_diffrn_measurement_device_type 'Bruker MicroStar'
_diffrn_measurement_method '\w and \f scans'
_diffrn_radiation_monochromator 'Helios mirror optics'
_diffrn_radiation_probe x-ray
_diffrn_radiation_type CuK\a
_diffrn_radiation_wavelength 1.54178
_diffrn_reflns_av_R_equivalents 0.0256
_diffrn_reflns_av_unetI/netI 0.0185
_diffrn_reflns_Laue_measured_fraction_full 0.995
_diffrn_reflns_Laue_measured_fraction_max 0.987
_diffrn_reflns_limit_h_max 18
_diffrn_reflns_limit_h_min -18
_diffrn_reflns_limit_k_max 6
_diffrn_reflns_limit_k_min -6
_diffrn_reflns_limit_l_max 19
_diffrn_reflns_limit_l_min -19
_diffrn_reflns_number 14316
_diffrn_reflns_point_group_measured_fraction_full 0.995
_diffrn_reflns_point_group_measured_fraction_max 0.987
_diffrn_reflns_theta_full 67.679
_diffrn_reflns_theta_max 68.951
_diffrn_reflns_theta_min 3.166
_diffrn_source 'rotating anode'
_diffrn_source_type 'Incoatec I\ms'
_diffrn_standards_number 0
_exptl_absorpt_coefficient_mu 0.743
_exptl_absorpt_correction_T_max 0.7532
_exptl_absorpt_correction_T_min 0.6734
_exptl_absorpt_correction_type multi-scan
_exptl_absorpt_process_details
;
SADABS-2014/5 (Bruker,2014) was used for absorption correction.
wR2(int) was 0.0499 before and 0.0321 after correction.
The Ratio of minimum to maximum transmission is 0.8941.
The \l/2 correction factor is 0.00150.
;
_exptl_crystal_colour 'clear colourless'
_exptl_crystal_colour_lustre clear
_exptl_crystal_colour_primary colourless
_exptl_crystal_density_diffrn 1.271
_exptl_crystal_description block
_exptl_crystal_F_000 496
_exptl_crystal_recrystallization_method 'The material was recrystallised from EtOAc by slow evaporation'
_exptl_crystal_size_max 0.2
_exptl_crystal_size_mid 0.2
_exptl_crystal_size_min 0.1
_refine_diff_density_max 0.236
_refine_diff_density_min -0.315
_refine_diff_density_rms 0.051
_refine_ls_extinction_method none
_refine_ls_goodness_of_fit_ref 1.038
_refine_ls_hydrogen_treatment constr
_refine_ls_matrix_type full
_refine_ls_number_parameters 156
_refine_ls_number_reflns 2246
_refine_ls_number_restraints 0
_refine_ls_restrained_S_all 1.038
_refine_ls_R_factor_all 0.0402
_refine_ls_R_factor_gt 0.0399
_refine_ls_shift/su_max 0.000
_refine_ls_shift/su_mean 0.000
_refine_ls_structure_factor_coef Fsqd
_refine_ls_weighting_details 'w=1/[\s^2^(Fo^2^)+(0.0570P)^2^+0.4869P] where P=(Fo^2^+2Fc^2^)/3'
_refine_ls_weighting_scheme calc
_refine_ls_wR_factor_gt 0.1058
_refine_ls_wR_factor_ref 0.1062
_reflns_Friedel_coverage 0.000
_reflns_number_gt 2208
_reflns_number_total 2246
_reflns_threshold_expression 'I > 2\s(I)'
_cod_data_source_file jo6b01110_si_003.cif
_cod_data_source_block dc369_0m
_cod_depositor_comments
;
The following automatic conversions were performed:

data item '_chemical_melting_point' value '75-76' was changed to
'75.5(5)' -- the average value was taken and precision was estimated.

Automatic conversion script
Id: cif_fix_values 6909 2019-04-08 15:41:33Z antanas 
;
_cod_database_code 4036977
_shelxl_version_number 2014-3
_shelx_space_group_comment
;
The symmetry employed for this shelxl refinement is uniquely defined
by the following loop, which should always be used as a source of
symmetry information in preference to the above space-group names.
They are only intended as comments.
;
_olex2_refinement_description
;
1. Fixed Uiso
 At 1.2 times of:
  All C(H) groups, All C(H,H) groups, All N(H) groups
 At 1.5 times of:
  All C(H,H,H) groups
2.a Secondary CH2 refined with riding coordinates:
 C16(H16A,H16B)
2.b Aromatic/amide H refined with riding coordinates:
 N7(H7), C2(H2), C3(H3), C5(H5), C6(H6), C8(H8), C9(H9)
2.c Idealised Me refined as rotating group:
 C11(H11A,H11B,H11C), C17(H17A,H17B,H17C)
;
_olex2_diffrn_ambient_temperature_device 'Oxford Cryosystems'
_olex2_exptl_crystal_mounting_method 'The crystal was mounted on a MITIGEN holder in perfluoroether oil'
_olex2_submission_original_sample_id DC369
_olex2_submission_special_instructions 'No special instructions were received'

loop_
_space_group_symop_operation_xyz
'x, y, z'
'-x, y+1/2, -z+1/2'
'-x, -y, -z'
'x, -y-1/2, z-1/2'

loop_
_atom_site_label
_atom_site_type_symbol
_atom_site_fract_x
_atom_site_fract_y
_atom_site_fract_z
_atom_site_U_iso_or_equiv
_atom_site_adp_type
_atom_site_occupancy
_atom_site_site_symmetry_order
_atom_site_calc_flag
_atom_site_refinement_flags_posn
O12 O 0.62025(6) 0.68288(16) 0.55382(6) 0.0295(2) Uani 1 1 d .
O14 O 0.14763(7) 0.9706(2) 0.73875(7) 0.0398(3) Uani 1 1 d .
O15 O 0.11036(6) 0.64522(17) 0.64540(6) 0.0305(2) Uani 1 1 d .
N7 N 0.49942(7) 0.90976(18) 0.61170(6) 0.0219(2) Uani 1 1 d .
H7 H 0.5104 0.7812 0.5842 0.026 Uiso 1 1 calc R
C1 C 0.41670(8) 0.9025(2) 0.62984(7) 0.0214(3) Uani 1 1 d .
C2 C 0.39396(8) 1.0810(2) 0.68046(8) 0.0243(3) Uani 1 1 d .
H2 H 0.4348 1.2177 0.7033 0.029 Uiso 1 1 calc R
C3 C 0.31145(9) 1.0581(2) 0.69734(8) 0.0250(3) Uani 1 1 d .
H3 H 0.2962 1.1803 0.7317 0.030 Uiso 1 1 calc R
C4 C 0.25071(8) 0.8585(2) 0.66463(7) 0.0227(3) Uani 1 1 d .
C5 C 0.27381(8) 0.6817(2) 0.61367(8) 0.0234(3) Uani 1 1 d .
H5 H 0.2328 0.5454 0.5906 0.028 Uiso 1 1 calc R
C6 C 0.35571(8) 0.7030(2) 0.59644(8) 0.0234(3) Uani 1 1 d .
H6 H 0.3706 0.5813 0.5617 0.028 Uiso 1 1 calc R
C8 C 0.56433(8) 1.0908(2) 0.63145(8) 0.0244(3) Uani 1 1 d .
H8 H 0.5520 1.2368 0.6570 0.029 Uiso 1 1 calc R
C9 C 0.64634(8) 1.0765(2) 0.61698(8) 0.0249(3) Uani 1 1 d .
H9 H 0.6878 1.2138 0.6317 0.030 Uiso 1 1 calc R
C10 C 0.67350(8) 0.8633(2) 0.58044(7) 0.0229(3) Uani 1 1 d .
C11 C 0.77093(9) 0.8586(3) 0.57653(9) 0.0316(3) Uani 1 1 d .
H11A H 0.8140 0.7547 0.6258 0.047 Uiso 1 1 calc GR
H11B H 0.7969 1.0243 0.5841 0.047 Uiso 1 1 calc GR
H11C H 0.7653 0.7936 0.5172 0.047 Uiso 1 1 calc GR
C13 C 0.16552(8) 0.8355(2) 0.68749(8) 0.0264(3) Uani 1 1 d .
C16 C 0.02611(9) 0.6055(3) 0.66536(10) 0.0380(4) Uani 1 1 d .
H16A H -0.0141 0.7541 0.6511 0.046 Uiso 1 1 calc R
H16B H 0.0454 0.5667 0.7311 0.046 Uiso 1 1 calc R
C17 C -0.02852(10) 0.3985(3) 0.60778(10) 0.0386(3) Uani 1 1 d .
H17A H -0.0490 0.4408 0.5429 0.058 Uiso 1 1 calc GR
H17B H -0.0850 0.3648 0.6212 0.058 Uiso 1 1 calc GR
H17C H 0.0124 0.2535 0.6214 0.058 Uiso 1 1 calc GR

loop_
_atom_site_aniso_label
_atom_site_aniso_U_11
_atom_site_aniso_U_22
_atom_site_aniso_U_33
_atom_site_aniso_U_23
_atom_site_aniso_U_13
_atom_site_aniso_U_12
O12 0.0312(5) 0.0251(5) 0.0349(5) -0.0043(4) 0.0160(4) -0.0026(4)
O14 0.0349(5) 0.0515(6) 0.0397(5) -0.0157(5) 0.0218(4) -0.0019(4)
O15 0.0243(4) 0.0412(5) 0.0301(5) -0.0057(4) 0.0151(4) -0.0043(4)
N7 0.0243(5) 0.0210(5) 0.0205(5) -0.0014(4) 0.0089(4) 0.0007(4)
C1 0.0218(5) 0.0238(6) 0.0165(5) 0.0039(4) 0.0055(4) 0.0023(4)
C2 0.0252(6) 0.0243(6) 0.0205(5) -0.0007(4) 0.0059(5) -0.0020(5)
C3 0.0295(6) 0.0254(6) 0.0189(5) -0.0015(4) 0.0083(5) 0.0041(5)
C4 0.0223(5) 0.0271(6) 0.0170(5) 0.0022(4) 0.0058(4) 0.0037(5)
C5 0.0235(6) 0.0234(6) 0.0217(5) -0.0004(4) 0.0074(4) -0.0010(5)
C6 0.0251(6) 0.0226(6) 0.0231(6) -0.0007(4) 0.0102(5) 0.0014(5)
C8 0.0274(6) 0.0239(6) 0.0207(6) -0.0015(4) 0.0081(5) -0.0014(5)
C9 0.0256(6) 0.0260(6) 0.0214(5) -0.0013(5) 0.0074(5) -0.0037(5)
C10 0.0229(6) 0.0267(6) 0.0176(5) 0.0041(4) 0.0066(4) 0.0005(5)
C11 0.0248(6) 0.0380(7) 0.0330(7) 0.0053(6) 0.0126(5) 0.0025(5)
C13 0.0243(6) 0.0334(7) 0.0198(5) 0.0001(5) 0.0069(5) 0.0031(5)
C16 0.0271(6) 0.0568(9) 0.0368(7) -0.0055(7) 0.0197(6) -0.0066(6)
C17 0.0300(7) 0.0489(9) 0.0412(7) 0.0000(6) 0.0187(6) -0.0063(6)

loop_
_atom_type_symbol
_atom_type_description
_atom_type_scat_dispersion_real
_atom_type_scat_dispersion_imag
_atom_type_scat_source
C C 0.0181 0.0091 'International Tables Vol C Tables 4.2.6.8 and 6.1.1.4'
H H 0.0000 0.0000 'International Tables Vol C Tables 4.2.6.8 and 6.1.1.4'
N N 0.0311 0.0180 'International Tables Vol C Tables 4.2.6.8 and 6.1.1.4'
O O 0.0492 0.0322 'International Tables Vol C Tables 4.2.6.8 and 6.1.1.4'

loop_
_geom_angle_atom_site_label_1
_geom_angle_atom_site_label_2
_geom_angle_atom_site_label_3
_geom_angle
C13 O15 C16 116.03(10)
C1 N7 H7 116.3
C8 N7 H7 116.3
C8 N7 C1 127.49(10)
C2 C1 N7 123.22(11)
C2 C1 C6 119.41(11)
C6 C1 N7 117.36(10)
C1 C2 H2 120.1
C3 C2 C1 119.82(11)
C3 C2 H2 120.1
C2 C3 H3 119.5
C2 C3 C4 120.96(11)
C4 C3 H3 119.5
C3 C4 C5 118.78(11)
C3 C4 C13 119.29(11)
C5 C4 C13 121.90(11)
C4 C5 H5 119.7
C6 C5 C4 120.69(11)
C6 C5 H5 119.7
C1 C6 H6 119.8
C5 C6 C1 120.34(11)
C5 C6 H6 119.8
N7 C8 H8 118.1
N7 C8 C9 123.72(11)
C9 C8 H8 118.1
C8 C9 H9 118.5
C8 C9 C10 123.09(11)
C10 C9 H9 118.5
O12 C10 C9 122.26(11)
O12 C10 C11 119.37(11)
C9 C10 C11 118.35(11)
C10 C11 H11A 109.5
C10 C11 H11B 109.5
C10 C11 H11C 109.5
H11A C11 H11B 109.5
H11A C11 H11C 109.5
H11B C11 H11C 109.5
O14 C13 O15 123.42(11)
O14 C13 C4 124.35(12)
O15 C13 C4 112.23(10)
O15 C16 H16A 110.2
O15 C16 H16B 110.2
O15 C16 C17 107.77(11)
H16A C16 H16B 108.5
C17 C16 H16A 110.2
C17 C16 H16B 110.2
C16 C17 H17A 109.5
C16 C17 H17B 109.5
C16 C17 H17C 109.5
H17A C17 H17B 109.5
H17A C17 H17C 109.5
H17B C17 H17C 109.5

loop_
_geom_bond_atom_site_label_1
_geom_bond_atom_site_label_2
_geom_bond_distance
O12 C10 1.2425(15)
O14 C13 1.2101(15)
O15 C13 1.3408(15)
O15 C16 1.4528(14)
N7 H7 0.8800
N7 C1 1.3979(15)
N7 C8 1.3471(16)
C1 C2 1.3957(17)
C1 C6 1.3969(17)
C2 H2 0.9500
C2 C3 1.3886(17)
C3 H3 0.9500
C3 C4 1.3939(17)
C4 C5 1.3955(17)
C4 C13 1.4826(16)
C5 H5 0.9500
C5 C6 1.3819(16)
C6 H6 0.9500
C8 H8 0.9500
C8 C9 1.3568(17)
C9 H9 0.9500
C9 C10 1.4381(17)
C10 C11 1.5071(16)
C11 H11A 0.9800
C11 H11B 0.9800
C11 H11C 0.9800
C16 H16A 0.9900
C16 H16B 0.9900
C16 C17 1.489(2)
C17 H17A 0.9800
C17 H17B 0.9800
C17 H17C 0.9800

loop_
_geom_torsion_atom_site_label_1
_geom_torsion_atom_site_label_2
_geom_torsion_atom_site_label_3
_geom_torsion_atom_site_label_4
_geom_torsion
N7 C1 C2 C3 -178.55(10)
N7 C1 C6 C5 178.55(10)
N7 C8 C9 C10 -1.25(18)
C1 N7 C8 C9 175.39(10)
C1 C2 C3 C4 0.19(17)
C2 C1 C6 C5 -0.28(17)
C2 C3 C4 C5 -0.52(17)
C2 C3 C4 C13 177.41(10)
C3 C4 C5 C6 0.45(17)
C3 C4 C13 O14 -5.48(18)
C3 C4 C13 O15 175.14(10)
C4 C5 C6 C1 -0.05(17)
C5 C4 C13 O14 172.38(12)
C5 C4 C13 O15 -7.00(16)
C6 C1 C2 C3 0.22(17)
C8 N7 C1 C2 -6.21(18)
C8 N7 C1 C6 175.00(10)
C8 C9 C10 O12 4.96(18)
C8 C9 C10 C11 -173.70(11)
C13 O15 C16 C17 176.24(11)
C13 C4 C5 C6 -177.42(10)
C16 O15 C13 O14 -0.63(18)
C16 O15 C13 C4 178.76(10)
